data_4035864
loop_
_publ_author_name
'Bookser, Brett C.'
'Weinhouse, Michael I.'
'Burns, Aaron C.'
'Valiere, Andrew N.'
'Valdez, Lino J.'
'Stanczak, Pawel'
'Na, Jim'
'Rheingold, Arnold L.'
'Moore, Curtis E.'
'Dyck, Brian'

_publ_section_title
;
 Solvent-Controlled, Site-Selective N-Alkylation Reactions of Azolo-Fused
 Ring Heterocycles at N1-, N2-, and N3-Positions, Including Pyrazolo[3,4-
 d]pyrimidines, Purines, [1,2,3]Triazolo[4,5]pyridines, and Related
 Deaza-Compounds.
;
_journal_issue 12
_journal_name_full 'The Journal of organic chemistry'
_journal_page_first 6334
_journal_page_last 6353
_journal_paper_doi 10.1021/acs.joc.8b00540
_journal_volume 83
_journal_year 2018
_chemical_formula_moiety 'C7 H8 N4 O'
_chemical_formula_sum 'C7 H8 N4 O'
_chemical_formula_weight 164.17
_space_group_crystal_system monoclinic
_space_group_IT_number 14
_space_group_name_Hall '-P 2ybc'
_space_group_name_H-M_alt 'P 1 21/c 1'
_atom_sites_solution_hydrogens geom
_atom_sites_solution_primary direct
_atom_sites_solution_secondary difmap
_audit_creation_date 2015-08-10
_audit_creation_method
;
Olex2 1.2-beta
(compiled 2015.01.26 svn.r3150 for OlexSys, GUI svn.r4998)
;
_cell_angle_alpha 90
_cell_angle_beta 93.71(3)
_cell_angle_gamma 90
_cell_formula_units_Z 4
_cell_length_a 9.381(7)
_cell_length_b 12.286(8)
_cell_length_c 6.591(5)
_cell_measurement_reflns_used 835
_cell_measurement_temperature 150
_cell_measurement_theta_max 23.200
_cell_measurement_theta_min 2.736
_cell_volume 758.1(9)
_computing_cell_refinement 'SAINT v8.34A (Bruker, 2013)'
_computing_data_collection 'APEX2 v2013.6-2 (Bruker, 2013)'
_computing_data_reduction 'SAINT v8.34A (Bruker, 2013)'
_computing_molecular_graphics 'Olex2 (Dolomanov et al., 2009)'
_computing_publication_material 'Olex2 (Dolomanov et al., 2009)'
_computing_structure_refinement 'ShelXL (Sheldrick, 2008)'
_computing_structure_solution 'XT (Sheldrick, 2008)'
_diffrn_ambient_temperature 150
_diffrn_detector 'Bruker APEX CCD'
_diffrn_detector_area_resol_mean 8.0
_diffrn_detector_type 'CCD Area Detector'
_diffrn_measured_fraction_theta_full 0.928
_diffrn_measured_fraction_theta_max 0.997
_diffrn_measurement_device 'Kappa Four-Circle Diffractometer'
_diffrn_measurement_device_type 'Bruker APEX-II CCD'
_diffrn_measurement_method '\f and \w scans'
_diffrn_radiation_monochromator graphite
_diffrn_radiation_probe x-ray
_diffrn_radiation_type MoK\a
_diffrn_radiation_wavelength 0.71073
_diffrn_reflns_av_unetI/netI 0.1265
_diffrn_reflns_Laue_measured_fraction_full 0.928
_diffrn_reflns_Laue_measured_fraction_max 0.997
_diffrn_reflns_limit_h_max 11
_diffrn_reflns_limit_h_min -11
_diffrn_reflns_limit_k_max 14
_diffrn_reflns_limit_k_min -14
_diffrn_reflns_limit_l_max 7
_diffrn_reflns_limit_l_min -7
_diffrn_reflns_number 3403
_diffrn_reflns_point_group_measured_fraction_full 0.928
_diffrn_reflns_point_group_measured_fraction_max 0.997
_diffrn_reflns_theta_full 26.000
_diffrn_reflns_theta_max 25.400
_diffrn_reflns_theta_min 2.735
_diffrn_source 'sealed tube'
_diffrn_source_type fine-focus
_diffrn_standards_number 0
_exptl_absorpt_coefficient_mu 0.104
_exptl_absorpt_correction_T_max 0.0973
_exptl_absorpt_correction_T_min 0.0480
_exptl_absorpt_correction_type multi-scan
_exptl_absorpt_process_details
;
 TWINABS-2012/1 (Bruker,2012) was used for absorption correction.
 
For component 1:
 wR2(int) was 0.0519 before and 0.0351 after correction.
 The Ratio of minimum to maximum transmission not present.
 The \l/2 correction factor is Not present
 
For component 2:
 wR2(int) was 0.0535 before and 0.0333 after correction.
 The Ratio of minimum to maximum transmission is 0.79.
 The \l/2 correction factor is Not present

Final HKLF 4 output contains 6173 reflections, Rint = 0.0651
 (2206 with I > 3sig(I), Rint = 0.0398)
;
_exptl_crystal_colour colorless
_exptl_crystal_colour_primary colorless
_exptl_crystal_density_diffrn 1.438
_exptl_crystal_description plate
_exptl_crystal_F_000 344
_exptl_crystal_size_max 0.3
_exptl_crystal_size_mid 0.3
_exptl_crystal_size_min 0.1
_refine_diff_density_max 0.244
_refine_diff_density_min -0.404
_refine_diff_density_rms 0.066
_refine_ls_extinction_method none
_refine_ls_goodness_of_fit_ref 0.919
_refine_ls_hydrogen_treatment constr
_refine_ls_matrix_type full
_refine_ls_number_parameters 112
_refine_ls_number_reflns 3403
_refine_ls_number_restraints 0
_refine_ls_restrained_S_all 0.919
_refine_ls_R_factor_all 0.1309
_refine_ls_R_factor_gt 0.0561
_refine_ls_shift/su_max 0.000
_refine_ls_shift/su_mean 0.000
_refine_ls_structure_factor_coef Fsqd
_refine_ls_weighting_details 'w=1/[\s^2^(Fo^2^)+(0.0445P)^2^] where P=(Fo^2^+2Fc^2^)/3'
_refine_ls_weighting_scheme calc
_refine_ls_wR_factor_gt 0.0972
_refine_ls_wR_factor_ref 0.1159
_reflns_Friedel_coverage 0.000
_reflns_number_gt 1854
_reflns_number_total 3403
_reflns_threshold_expression 'I > 2\s(I)'
_cod_data_source_file jo8b00540_si_003.cif
_cod_data_source_block dart130
_cod_depositor_comments
;
The following automatic conversions were performed:

data item '_diffrn_radiation_probe' value 'X-ray' was changed to
'x-ray' in accordance with the
/home/data/users/saulius/crontab/automatic-downloads/current/ACS/lib/dictionaries/cif_core.dic
dictionary named 'cif_core.dic' version 2.4.2 last updated on
2011-04-26.

Automatic conversion script
Id: cif_fix_values 6909 2019-04-08 15:41:33Z antanas 
;
_cod_database_code 4035864
_shelxl_version_number 2014-3
_shelx_space_group_comment
;
The symmetry employed for this shelxl refinement is uniquely defined
by the following loop, which should always be used as a source of
symmetry information in preference to the above space-group names.
They are only intended as comments.
;
_shelx_estimated_absorpt_t_max 0.990
_shelx_estimated_absorpt_t_min 0.970
_olex2_refinement_description
;
1. Twinned data refinement
 Scales: 0.509(2) 0.491(2)
2. Fixed Uiso
 At 1.2 times of:
  All C(H) groups
 At 1.5 times of:
  All C(H,H,H) groups
3.a Aromatic/amide H refined with riding coordinates:
 C006(H006), C00A(H00A)
3.b Idealised Me refined as rotating group:
 C00B(H00B,H00C,H00D), C00C(H00E,H00F,H00G)
;
_olex2_submission_special_instructions 'No special instructions were received'

loop_
_space_group_symop_operation_xyz
'x, y, z'
'-x, y+1/2, -z+1/2'
'-x, -y, -z'
'x, -y-1/2, z-1/2'

loop_
_atom_site_label
_atom_site_type_symbol
_atom_site_fract_x
_atom_site_fract_y
_atom_site_fract_z
_atom_site_U_iso_or_equiv
_atom_site_adp_type
_atom_site_occupancy
_atom_site_site_symmetry_order
_atom_site_calc_flag
_atom_site_refinement_flags_posn
O001 O 0.3944(2) 0.26915(18) 0.7461(4) 0.0278(8) Uani 1 1 d .
N002 N 0.8416(3) 0.1856(2) 0.7376(5) 0.0210(7) Uani 1 1 d .
N003 N 0.5010(3) 0.4379(2) 0.7471(4) 0.0249(8) Uani 1 1 d .
N004 N 0.8886(3) 0.2909(2) 0.7372(5) 0.0237(8) Uani 1 1 d .
N005 N 0.7599(3) 0.4584(2) 0.7414(5) 0.0290(8) Uani 1 1 d .
C006 C 0.7007(3) 0.1739(3) 0.7410(5) 0.0190(9) Uani 1 1 d .
H006 H 0.6487 0.1076 0.7428 0.023 Uiso 1 1 calc R
C007 C 0.7659(4) 0.3475(3) 0.7399(5) 0.0194(9) Uani 1 1 d .
C008 C 0.5121(4) 0.3314(3) 0.7439(5) 0.0190(9) Uani 1 1 d .
C009 C 0.6455(3) 0.2786(3) 0.7413(5) 0.0155(8) Uani 1 1 d .
C00A C 0.6276(4) 0.4942(3) 0.7446(6) 0.0300(10) Uani 1 1 d .
H00A H 0.6182 0.5712 0.7453 0.036 Uiso 1 1 calc R
C00B C 0.9481(3) 0.0986(3) 0.7393(6) 0.0326(11) Uani 1 1 d .
H00B H 1.0025 0.1042 0.6177 0.049 Uiso 1 1 calc GR
H00C H 0.8999 0.0278 0.7404 0.049 Uiso 1 1 calc GR
H00D H 1.0133 0.1054 0.8610 0.049 Uiso 1 1 calc GR
C00C C 0.2583(3) 0.3261(3) 0.7472(7) 0.0398(12) Uani 1 1 d .
H00E H 0.2478 0.3748 0.6295 0.060 Uiso 1 1 calc GR
H00F H 0.2554 0.3687 0.8725 0.060 Uiso 1 1 calc GR
H00G H 0.1802 0.2730 0.7402 0.060 Uiso 1 1 calc GR

loop_
_atom_site_aniso_label
_atom_site_aniso_U_11
_atom_site_aniso_U_22
_atom_site_aniso_U_33
_atom_site_aniso_U_23
_atom_site_aniso_U_13
_atom_site_aniso_U_12
O001 0.0156(14) 0.0189(16) 0.049(2) 0.0000(14) 0.0025(15) -0.0020(11)
N002 0.0217(18) 0.0169(17) 0.024(2) -0.0019(17) 0.0017(16) 0.0021(14)
N003 0.0243(18) 0.0138(17) 0.037(2) -0.0014(16) 0.0040(16) -0.0027(15)
N004 0.0197(18) 0.0227(19) 0.029(2) -0.0004(18) 0.0023(17) -0.0030(14)
N005 0.023(2) 0.0190(18) 0.045(2) -0.0003(18) 0.0012(19) -0.0031(14)
C006 0.016(2) 0.017(2) 0.023(2) -0.0010(19) 0.0027(18) -0.0031(16)
C007 0.024(2) 0.017(2) 0.017(2) -0.002(2) 0.001(2) -0.0002(18)
C008 0.020(2) 0.019(2) 0.018(2) -0.0011(19) 0.0013(17) -0.0037(17)
C009 0.0156(19) 0.016(2) 0.015(2) 0.0010(19) 0.0002(16) -0.0016(17)
C00A 0.036(3) 0.013(2) 0.041(3) 0.000(2) -0.001(2) -0.0012(19)
C00B 0.020(2) 0.028(3) 0.050(3) 0.001(2) 0.005(2) 0.0055(17)
C00C 0.014(2) 0.033(2) 0.073(3) 0.000(3) 0.005(2) 0.0022(18)

loop_
_atom_type_symbol
_atom_type_description
_atom_type_scat_dispersion_real
_atom_type_scat_dispersion_imag
_atom_type_scat_source
C C 0.0033 0.0016 'International Tables Vol C Tables 4.2.6.8 and 6.1.1.4'
H H 0.0000 0.0000 'International Tables Vol C Tables 4.2.6.8 and 6.1.1.4'
N N 0.0061 0.0033 'International Tables Vol C Tables 4.2.6.8 and 6.1.1.4'
O O 0.0106 0.0060 'International Tables Vol C Tables 4.2.6.8 and 6.1.1.4'

loop_
_geom_angle_atom_site_label_1
_geom_angle_atom_site_label_2
_geom_angle_atom_site_label_3
_geom_angle
C008 O001 C00C 116.6(3)
N004 N002 C00B 118.2(3)
C006 N002 N004 115.0(3)
C006 N002 C00B 126.8(3)
C008 N003 C00A 115.6(3)
C007 N004 N002 102.3(3)
C00A N005 C007 111.9(3)
N002 C006 H006 127.1
N002 C006 C009 105.7(3)
C009 C006 H006 127.1
N004 C007 N005 123.5(3)
N004 C007 C009 112.1(3)
N005 C007 C009 124.4(3)
O001 C008 C009 117.9(3)
N003 C008 O001 120.1(3)
N003 C008 C009 122.0(3)
C006 C009 C007 104.9(3)
C006 C009 C008 139.3(3)
C008 C009 C007 115.8(3)
N003 C00A H00A 114.8
N005 C00A N003 130.3(3)
N005 C00A H00A 114.8
N002 C00B H00B 109.5
N002 C00B H00C 109.5
N002 C00B H00D 109.5
H00B C00B H00C 109.5
H00B C00B H00D 109.5
H00C C00B H00D 109.5
O001 C00C H00E 109.5
O001 C00C H00F 109.5
O001 C00C H00G 109.5
H00E C00C H00F 109.5
H00E C00C H00G 109.5
H00F C00C H00G 109.5

loop_
_geom_bond_atom_site_label_1
_geom_bond_atom_site_label_2
_geom_bond_distance
O001 C008 1.344(3)
O001 C00C 1.456(4)
N002 N004 1.367(3)
N002 C006 1.331(4)
N002 C00B 1.463(4)
N003 C008 1.312(4)
N003 C00A 1.376(4)
N004 C007 1.345(4)
N005 C007 1.364(4)
N005 C00A 1.318(4)
C006 H006 0.9500
C006 C009 1.387(4)
C007 C009 1.412(4)
C008 C009 1.411(4)
C00A H00A 0.9500
C00B H00B 0.9800
C00B H00C 0.9800
C00B H00D 0.9800
C00C H00E 0.9800
C00C H00F 0.9800
C00C H00G 0.9800

loop_
_geom_torsion_atom_site_label_1
_geom_torsion_atom_site_label_2
_geom_torsion_atom_site_label_3
_geom_torsion_atom_site_label_4
_geom_torsion
O001 C008 C009 C006 -0.3(7)
O001 C008 C009 C007 -179.8(3)
N002 N004 C007 N005 179.7(3)
N002 N004 C007 C009 -0.2(4)
N002 C006 C009 C007 -0.5(4)
N002 C006 C009 C008 180.0(5)
N003 C008 C009 C006 178.7(4)
N003 C008 C009 C007 -0.7(6)
N004 N002 C006 C009 0.5(4)
N004 C007 C009 C006 0.4(4)
N004 C007 C009 C008 -179.9(3)
N005 C007 C009 C006 -179.4(4)
N005 C007 C009 C008 0.2(6)
C006 N002 N004 C007 -0.2(4)
C007 N005 C00A N003 0.2(7)
C008 N003 C00A N005 -0.7(7)
C00A N003 C008 O001 180.0(3)
C00A N003 C008 C009 0.9(6)
C00A N005 C007 N004 -179.8(3)
C00A N005 C007 C009 0.1(6)
C00B N002 N004 C007 -178.8(3)
C00B N002 C006 C009 178.9(3)
C00C O001 C008 N003 1.4(5)
C00C O001 C008 C009 -179.5(3)

loop_
_twin_individual_id
_twin_individual_mass_fraction_refined
1 0.509(2)
2 0.491(2)
